data_7160377
loop_
_publ_author_name
'Xu, Zhenhua'
'Geng, Tao'
'Du, Jun'
'Zuo, Youpeng'
'Hu, Xiaoxiao'
'Liu, Lin'
'Shi, Zhiqiang'
'Huang, Huawen'

_publ_section_title
;
 Visible-light-mediated radical difunctionalization of alkenes with
 aromatic aldehydes.
;
_journal_issue 11
_journal_name_full 'Organic &amp; biomolecular chemistry'
_journal_page_first 2625
_journal_page_last 2629
_journal_paper_doi 10.1039/d4ob02090a
_journal_volume 23
_journal_year 2025
_chemical_formula_moiety 'C13 H14 O5'
_chemical_formula_sum 'C13 H14 O5'
_chemical_formula_weight 250.24
_space_group_crystal_system monoclinic
_space_group_IT_number 14
_space_group_name_Hall '-P 2ybc'
_space_group_name_H-M_alt 'P 1 21/c 1'
_atom_sites_solution_hydrogens geom
_atom_sites_solution_primary dual
_audit_block_doi 10.5517/ccdc.csd.cc2g57nk
_audit_creation_date 2023-04-15
_audit_creation_method
;
Olex2 1.5-beta
(compiled 2022.04.07 svn.rca3783a0 for OlexSys, GUI svn.r6439)
;
_audit_update_record
;
2024-05-28 deposited with the CCDC.	2025-02-12 downloaded from the CCDC.
;
_cell_angle_alpha 90
_cell_angle_beta 117.585(7)
_cell_angle_gamma 90
_cell_formula_units_Z 4
_cell_length_a 13.7949(8)
_cell_length_b 6.9944(3)
_cell_length_c 14.1314(8)
_cell_measurement_reflns_used 1811
_cell_measurement_temperature 149.99(10)
_cell_measurement_theta_max 72.8830
_cell_measurement_theta_min 6.2870
_cell_volume 1208.50(14)
_computing_cell_refinement 'CrysAlisPro 1.171.38.43f (Rigaku OD, 2015)'
_computing_data_collection 'CrysAlisPro 1.171.38.43f (Rigaku OD, 2015)'
_computing_data_reduction 'CrysAlisPro 1.171.38.43f (Rigaku OD, 2015)'
_computing_molecular_graphics 'Olex2 1.5-beta (Dolomanov et al., 2009)'
_computing_publication_material 'Olex2 1.5-beta (Dolomanov et al., 2009)'
_computing_structure_refinement 'SHELXL 2018/3 (Sheldrick, 2015)'
_computing_structure_solution 'SHELXT 2018/2 (Sheldrick, 2018)'
_diffrn_ambient_environment N~2~
_diffrn_ambient_temperature 149.99(10)
_diffrn_detector 'CCD plate'
_diffrn_detector_area_resol_mean 5.2684
_diffrn_detector_type AtlasS2
_diffrn_measured_fraction_theta_full 0.997
_diffrn_measured_fraction_theta_max 0.965
_diffrn_measurement_details
;
List of Runs (angles in degrees, time in seconds):

  # Type    Start    End  Width  t~exp~   \w     \q     \k     \f   Frames
#--------------------------------------------------------------------------
  1  \w    -53.00  -4.00   1.00    1.00    --  -40.98 125.00  30.00   49
  2  \w   -115.00 -18.00   1.00    1.00    --  -40.98 -37.00 -60.00   97
  3  \w   -113.00 -19.00   1.00    1.00    --  -40.98 -57.00-150.00   94
  4  \w     38.00 137.00   1.00    1.62    --  107.58 -61.00   0.00   99
  5  \w     98.00 125.00   1.00    1.62    --  107.58  38.00 146.00   27
  6  \w    135.00 168.00   1.00    1.62    --  107.58 125.00  30.00   33
  7  \w     87.00 164.00   1.00    1.62    --  107.58  30.00-180.00   77
  8  \w     34.00 106.00   1.00    1.62    --  107.58-125.00   0.00   72
  9  \w     49.00 136.00   1.00    1.62    --  107.58 -30.00 150.00   87
;
_diffrn_measurement_device 'four-circle diffractometer'
_diffrn_measurement_device_type 'SuperNova, Dual, Cu at zero, AtlasS2'
_diffrn_measurement_method '\w scans'
_diffrn_orient_matrix_type 'CrysAlisPro convention (1999,Acta A55,543-557)'
_diffrn_orient_matrix_UB_11 -0.1221506000
_diffrn_orient_matrix_UB_12 -0.0362387000
_diffrn_orient_matrix_UB_13 -0.0748333000
_diffrn_orient_matrix_UB_21 -0.0115441000
_diffrn_orient_matrix_UB_22 -0.0968961000
_diffrn_orient_matrix_UB_23 0.0922323000
_diffrn_orient_matrix_UB_31 -0.0285686000
_diffrn_orient_matrix_UB_32 0.1943953000
_diffrn_orient_matrix_UB_33 0.0319479000
_diffrn_radiation_monochromator mirror
_diffrn_radiation_probe x-ray
_diffrn_radiation_type 'Cu K\a'
_diffrn_radiation_wavelength 1.54184
_diffrn_reflns_av_R_equivalents 0.0391
_diffrn_reflns_av_unetI/netI 0.0468
_diffrn_reflns_Laue_measured_fraction_full 0.997
_diffrn_reflns_Laue_measured_fraction_max 0.965
_diffrn_reflns_limit_h_max 14
_diffrn_reflns_limit_h_min -17
_diffrn_reflns_limit_k_max 8
_diffrn_reflns_limit_k_min -6
_diffrn_reflns_limit_l_max 17
_diffrn_reflns_limit_l_min -17
_diffrn_reflns_number 4219
_diffrn_reflns_point_group_measured_fraction_full 0.997
_diffrn_reflns_point_group_measured_fraction_max 0.965
_diffrn_reflns_theta_full 67.684
_diffrn_reflns_theta_max 73.936
_diffrn_reflns_theta_min 3.615
_diffrn_source 'micro-focus sealed X-ray tube'
_diffrn_source_type 'SuperNova (Cu) X-ray Source'
_exptl_absorpt_coefficient_mu 0.893
_exptl_absorpt_correction_T_max 1.00000
_exptl_absorpt_correction_T_min 0.39369
_exptl_absorpt_correction_type multi-scan
_exptl_absorpt_process_details
;
CrysAlisPro 1.171.38.43f (Rigaku Oxford Diffraction, 2015)
Empirical absorption correction using spherical harmonics,
 implemented in SCALE3 ABSPACK scaling algorithm.
;
_exptl_crystal_colour 'light colourless'
_exptl_crystal_density_diffrn 1.375
_exptl_crystal_description block
_exptl_crystal_F_000 528
_exptl_crystal_size_max 0.14
_exptl_crystal_size_mid 0.12
_exptl_crystal_size_min 0.11
_refine_diff_density_max 0.503
_refine_diff_density_min -0.505
_refine_diff_density_rms 0.118
_refine_ls_extinction_method none
_refine_ls_goodness_of_fit_ref 1.089
_refine_ls_hydrogen_treatment constr
_refine_ls_matrix_type full
_refine_ls_number_parameters 165
_refine_ls_number_reflns 2369
_refine_ls_number_restraints 0
_refine_ls_restrained_S_all 1.089
_refine_ls_R_factor_all 0.0893
_refine_ls_R_factor_gt 0.0801
_refine_ls_shift/su_max 0.000
_refine_ls_shift/su_mean 0.000
_refine_ls_structure_factor_coef Fsqd
_refine_ls_weighting_details 'w=1/[\s^2^(Fo^2^)+(0.1413P)^2^+0.0928P] where P=(Fo^2^+2Fc^2^)/3'
_refine_ls_weighting_scheme calc
_refine_ls_wR_factor_gt 0.2056
_refine_ls_wR_factor_ref 0.2216
_reflns_Friedel_coverage 0.000
_reflns_number_gt 1928
_reflns_number_total 2369
_reflns_threshold_expression 'I > 2\s(I)'
_cod_data_source_file d4ob02090a2.cif
_cod_data_source_block 20649
_cod_depositor_comments 'Adding full bibliography for 7160377.cif.'
_cod_original_cell_volume 1208.50(13)
_cod_database_code 7160377
_shelx_shelxl_version_number 2018/3
_shelx_space_group_comment
;
The symmetry employed for this shelxl refinement is uniquely defined
by the following loop, which should always be used as a source of
symmetry information in preference to the above space-group names.
They are only intended as comments.
;
_olex2_refinement_description
;
1. Fixed Uiso
 At 1.2 times of:
  All C(H) groups, All C(H,H) groups
 At 1.5 times of:
  All O(H) groups
2.a Ternary CH refined with riding coordinates:
 C9(H9)
2.b Secondary CH2 refined with riding coordinates:
 C8(H8A,H8B), C11(H11A,H11B), C12(H12A,H12B)
2.c Aromatic/amide H refined with riding coordinates:
 C2(H2), C3(H3A), C4(H4), C5(H5A), C6(H6)
2.d Idealised tetrahedral OH refined as rotating group:
 O3(H3), O5(H5)
;
_olex2_date_sample_data_collection 2023-04-13
_olex2_submission_special_instructions 'No special instructions were received'
_oxdiff_exptl_absorpt_empirical_details
;
Empirical correction (ABSPACK) includes:
- Absorption correction using spherical harmonics
- Frame scaling
;
_oxdiff_exptl_absorpt_empirical_full_max 1.994
_oxdiff_exptl_absorpt_empirical_full_min 0.512

loop_
_space_group_symop_operation_xyz
'x, y, z'
'-x, y+1/2, -z+1/2'
'-x, -y, -z'
'x, -y-1/2, z-1/2'

loop_
_atom_site_label
_atom_site_type_symbol
_atom_site_fract_x
_atom_site_fract_y
_atom_site_fract_z
_atom_site_U_iso_or_equiv
_atom_site_adp_type
_atom_site_occupancy
_atom_site_site_symmetry_order
_atom_site_calc_flag
_atom_site_refinement_flags_posn
_atom_site_refinement_flags_adp
_atom_site_refinement_flags_occupancy
_atom_site_disorder_assembly
_atom_site_disorder_group
O1 O 0.69902(15) 0.8730(3) 0.4165(2) 0.0501(6) Uani 1 1 d . . . . .
O2 O 0.79947(12) 0.6225(2) 0.64055(13) 0.0318(5) Uani 1 1 d . . . . .
O3 O 0.94044(13) 0.6232(3) 0.60354(13) 0.0346(5) Uani 1 1 d . . . . .
H3 H 0.974496 0.660385 0.667170 0.052 Uiso 1 1 calc R U . . .
O4 O 0.94130(13) 0.2101(3) 0.69325(13) 0.0359(5) Uani 1 1 d . . . . .
O5 O 1.07775(13) 0.1754(3) 0.65116(14) 0.0400(5) Uani 1 1 d . . . . .
H5 H 1.114458 0.156873 0.717154 0.060 Uiso 1 1 calc R U . . .
C1 C 0.51294(18) 0.8308(3) 0.37148(17) 0.0290(5) Uani 1 1 d . . . . .
C2 C 0.4945(2) 1.0257(4) 0.37384(19) 0.0337(6) Uani 1 1 d . . . . .
H2 H 0.553555 1.112739 0.393516 0.040 Uiso 1 1 calc R U . . .
C3 C 0.3911(2) 1.0944(4) 0.3479(2) 0.0375(6) Uani 1 1 d . . . . .
H3A H 0.379512 1.227875 0.349770 0.045 Uiso 1 1 calc R U . . .
C4 C 0.3045(2) 0.9680(4) 0.31908(19) 0.0360(6) Uani 1 1 d . . . . .
H4 H 0.233694 1.014663 0.302207 0.043 Uiso 1 1 calc R U . . .
C5 C 0.3214(2) 0.7745(4) 0.3150(2) 0.0370(6) Uani 1 1 d . . . . .
H5A H 0.261738 0.688297 0.293784 0.044 Uiso 1 1 calc R U . . .
C6 C 0.42524(18) 0.7052(3) 0.34176(18) 0.0327(6) Uani 1 1 d . . . . .
H6 H 0.436521 0.571624 0.339790 0.039 Uiso 1 1 calc R U . . .
C7 C 0.62725(18) 0.7615(4) 0.40527(18) 0.0322(6) Uani 1 1 d . . . . .
C8 C 0.65116(17) 0.5516(3) 0.42561(17) 0.0293(5) Uani 1 1 d . . . . .
H8A H 0.609473 0.481113 0.357877 0.035 Uiso 1 1 calc R U . . .
H8B H 0.625343 0.507318 0.476617 0.035 Uiso 1 1 calc R U . . .
C9 C 0.77195(17) 0.5032(3) 0.47013(16) 0.0275(5) Uani 1 1 d . . . . .
H9 H 0.799001 0.555406 0.420768 0.033 Uiso 1 1 calc R U . . .
C10 C 0.83753(18) 0.5916(3) 0.57915(18) 0.0287(5) Uani 1 1 d . . . . .
C11 C 0.78618(17) 0.2844(3) 0.47609(17) 0.0293(5) Uani 1 1 d . . . . .
H11A H 0.762255 0.234679 0.527513 0.035 Uiso 1 1 calc R U . . .
H11B H 0.736412 0.230511 0.405207 0.035 Uiso 1 1 calc R U . . .
C12 C 0.90087(18) 0.2100(3) 0.50857(18) 0.0308(6) Uani 1 1 d . . . . .
H12A H 0.895036 0.080216 0.478456 0.037 Uiso 1 1 calc R U . . .
H12B H 0.935630 0.293244 0.476252 0.037 Uiso 1 1 calc R U . . .
C13 C 0.97421(18) 0.2009(3) 0.62689(19) 0.0299(5) Uani 1 1 d . . . . .

loop_
_atom_site_aniso_label
_atom_site_aniso_U_11
_atom_site_aniso_U_22
_atom_site_aniso_U_33
_atom_site_aniso_U_23
_atom_site_aniso_U_13
_atom_site_aniso_U_12
O1 0.0345(10) 0.0334(10) 0.0829(16) 0.0002(9) 0.0274(10) -0.0032(7)
O2 0.0243(8) 0.0412(10) 0.0296(8) -0.0069(7) 0.0122(7) -0.0007(6)
O3 0.0266(9) 0.0502(11) 0.0269(8) -0.0074(7) 0.0122(7) -0.0094(7)
O4 0.0269(8) 0.0549(11) 0.0274(8) 0.0058(7) 0.0138(7) 0.0073(7)
O5 0.0258(9) 0.0650(12) 0.0293(8) 0.0036(8) 0.0130(7) 0.0082(8)
C1 0.0291(12) 0.0326(12) 0.0234(9) 0.0019(8) 0.0107(9) -0.0008(9)
C2 0.0333(12) 0.0357(13) 0.0306(10) 0.0014(10) 0.0136(9) -0.0011(10)
C3 0.0409(14) 0.0360(13) 0.0379(12) 0.0017(10) 0.0203(11) 0.0070(10)
C4 0.0318(12) 0.0446(14) 0.0345(11) 0.0040(11) 0.0180(10) 0.0063(10)
C5 0.0295(12) 0.0470(14) 0.0356(12) 0.0053(11) 0.0160(10) -0.0017(10)
C6 0.0308(12) 0.0337(12) 0.0325(11) 0.0022(10) 0.0139(10) 0.0002(9)
C7 0.0290(12) 0.0339(12) 0.0317(11) -0.0019(10) 0.0123(9) -0.0032(9)
C8 0.0263(11) 0.0320(12) 0.0260(10) 0.0004(9) 0.0090(8) -0.0029(8)
C9 0.0259(11) 0.0332(12) 0.0220(9) 0.0012(9) 0.0099(9) -0.0020(8)
C10 0.0233(11) 0.0301(11) 0.0306(11) 0.0016(9) 0.0106(9) -0.0009(8)
C11 0.0256(11) 0.0340(12) 0.0244(10) -0.0021(9) 0.0084(9) -0.0014(9)
C12 0.0301(12) 0.0360(12) 0.0267(11) -0.0004(9) 0.0135(9) 0.0033(9)
C13 0.0264(11) 0.0319(12) 0.0329(12) 0.0012(9) 0.0149(9) 0.0043(8)

loop_
_atom_type_symbol
_atom_type_description
_atom_type_scat_dispersion_real
_atom_type_scat_dispersion_imag
_atom_type_scat_source
C C 0.0181 0.0091 'International Tables Vol C Tables 4.2.6.8 and 6.1.1.4'
H H 0.0000 0.0000 'International Tables Vol C Tables 4.2.6.8 and 6.1.1.4'
O O 0.0492 0.0322 'International Tables Vol C Tables 4.2.6.8 and 6.1.1.4'

loop_
_geom_angle_atom_site_label_1
_geom_angle_atom_site_label_2
_geom_angle_atom_site_label_3
_geom_angle
_geom_angle_site_symmetry_1
_geom_angle_site_symmetry_3
_geom_angle_publ_flag
C10 O3 H3 109.5 . . ?
C13 O5 H5 109.5 . . ?
C2 C1 C6 118.8(2) . . ?
C2 C1 C7 119.1(2) . . ?
C6 C1 C7 122.0(2) . . ?
C1 C2 H2 119.6 . . ?
C3 C2 C1 120.8(2) . . ?
C3 C2 H2 119.6 . . ?
C2 C3 H3A 120.1 . . ?
C2 C3 C4 119.9(2) . . ?
C4 C3 H3A 120.1 . . ?
C3 C4 H4 120.0 . . ?
C5 C4 C3 119.9(2) . . ?
C5 C4 H4 120.0 . . ?
C4 C5 H5A 119.9 . . ?
C4 C5 C6 120.3(2) . . ?
C6 C5 H5A 119.9 . . ?
C1 C6 H6 119.9 . . ?
C5 C6 C1 120.3(2) . . ?
C5 C6 H6 119.9 . . ?
O1 C7 C1 120.5(2) . . ?
O1 C7 C8 120.7(2) . . ?
C1 C7 C8 118.8(2) . . ?
C7 C8 H8A 108.9 . . ?
C7 C8 H8B 108.9 . . ?
C7 C8 C9 113.42(19) . . ?
H8A C8 H8B 107.7 . . ?
C9 C8 H8A 108.9 . . ?
C9 C8 H8B 108.9 . . ?
C8 C9 H9 108.7 . . ?
C8 C9 C11 109.32(18) . . ?
C10 C9 C8 110.77(19) . . ?
C10 C9 H9 108.7 . . ?
C10 C9 C11 110.47(17) . . ?
C11 C9 H9 108.7 . . ?
O2 C10 O3 123.4(2) . . ?
O2 C10 C9 123.0(2) . . ?
O3 C10 C9 113.6(2) . . ?
C9 C11 H11A 108.2 . . ?
C9 C11 H11B 108.2 . . ?
H11A C11 H11B 107.3 . . ?
C12 C11 C9 116.42(19) . . ?
C12 C11 H11A 108.2 . . ?
C12 C11 H11B 108.2 . . ?
C11 C12 H12A 108.5 . . ?
C11 C12 H12B 108.5 . . ?
H12A C12 H12B 107.5 . . ?
C13 C12 C11 114.89(19) . . ?
C13 C12 H12A 108.5 . . ?
C13 C12 H12B 108.5 . . ?
O4 C13 O5 123.5(2) . . ?
O4 C13 C12 123.7(2) . . ?
O5 C13 C12 112.7(2) . . ?

loop_
_geom_bond_atom_site_label_1
_geom_bond_atom_site_label_2
_geom_bond_distance
_geom_bond_site_symmetry_2
_geom_bond_publ_flag
O1 C7 1.212(3) . ?
O2 C10 1.224(3) . ?
O3 H3 0.8400 . ?
O3 C10 1.315(3) . ?
O4 C13 1.218(3) . ?
O5 H5 0.8400 . ?
O5 C13 1.317(3) . ?
C1 C2 1.390(3) . ?
C1 C6 1.393(3) . ?
C1 C7 1.501(3) . ?
C2 H2 0.9500 . ?
C2 C3 1.383(3) . ?
C3 H3A 0.9500 . ?
C3 C4 1.387(4) . ?
C4 H4 0.9500 . ?
C4 C5 1.379(4) . ?
C5 H5A 0.9500 . ?
C5 C6 1.389(3) . ?
C6 H6 0.9500 . ?
C7 C8 1.503(3) . ?
C8 H8A 0.9900 . ?
C8 H8B 0.9900 . ?
C8 C9 1.522(3) . ?
C9 H9 1.0000 . ?
C9 C10 1.511(3) . ?
C9 C11 1.540(3) . ?
C11 H11A 0.9900 . ?
C11 H11B 0.9900 . ?
C11 C12 1.521(3) . ?
C12 H12A 0.9900 . ?
C12 H12B 0.9900 . ?
C12 C13 1.502(3) . ?

loop_
_geom_torsion_atom_site_label_1
_geom_torsion_atom_site_label_2
_geom_torsion_atom_site_label_3
_geom_torsion_atom_site_label_4
_geom_torsion
_geom_torsion_site_symmetry_1
_geom_torsion_site_symmetry_2
_geom_torsion_site_symmetry_3
_geom_torsion_site_symmetry_4
_geom_torsion_publ_flag
O1 C7 C8 C9 5.5(3) . . . . ?
C1 C2 C3 C4 0.0(4) . . . . ?
C1 C7 C8 C9 -174.10(18) . . . . ?
C2 C1 C6 C5 0.0(3) . . . . ?
C2 C1 C7 O1 -12.8(3) . . . . ?
C2 C1 C7 C8 166.8(2) . . . . ?
C2 C3 C4 C5 -0.9(4) . . . . ?
C3 C4 C5 C6 1.4(4) . . . . ?
C4 C5 C6 C1 -0.9(4) . . . . ?
C6 C1 C2 C3 0.4(3) . . . . ?
C6 C1 C7 O1 169.8(2) . . . . ?
C6 C1 C7 C8 -10.6(3) . . . . ?
C7 C1 C2 C3 -177.1(2) . . . . ?
C7 C1 C6 C5 177.5(2) . . . . ?
C7 C8 C9 C10 64.4(2) . . . . ?
C7 C8 C9 C11 -173.65(18) . . . . ?
C8 C9 C10 O2 29.0(3) . . . . ?
C8 C9 C10 O3 -154.19(19) . . . . ?
C8 C9 C11 C12 174.13(18) . . . . ?
C9 C11 C12 C13 84.3(2) . . . . ?
C10 C9 C11 C12 -63.7(2) . . . . ?
C11 C9 C10 O2 -92.3(3) . . . . ?
C11 C9 C10 O3 84.5(2) . . . . ?
C11 C12 C13 O4 15.7(3) . . . . ?
C11 C12 C13 O5 -166.4(2) . . . . ?
